data_4026054
loop_
_publ_author_name
'Thomas Bura'
'Pascal Retailleau'
'Gilles Ulrich'
'Raymond Ziessel'

_publ_contact_author_address
;Laboratoire de Chimie Organique et Spectroscopies Avanc\'ees (LCOSA)
UMR 7515, CNRS-ECPM
Universite Louis Pasteur (ULP)
25 rue Becquerel
67087 Strasbourg Cedex 02
France

;
_publ_contact_author_email ziessel@chimie.u-strasbg.fr
_publ_contact_author_fax 0390242635
_publ_contact_author_name 'Raymond Ziessel'
_publ_contact_author_phone 0390242689
_publ_section_title
;
 Highly Substituted Bodipy Dyes with Spectroscopic Features Sensitive to
 the Environment
;
_journal_name_full 'Journal of Organic Chemistry'
_journal_page_first 1109
_journal_page_last 1117
_journal_paper_doi 10.1021/jo102203f
_journal_volume 76
_journal_year 2011
_chemical_formula_moiety 'C59 H58 B F2 I N2 O8'
_chemical_formula_sum 'C59 H58 B F2 I N2 O8'
_chemical_formula_weight 1098.78
_chemical_name_systematic
; 
 ? 
;
_space_group_IT_number 2
_symmetry_cell_setting triclinic
_symmetry_space_group_name_Hall '-P 1'
_symmetry_space_group_name_H-M 'P -1'
_atom_sites_solution_hydrogens geom
_atom_sites_solution_primary direct
_atom_sites_solution_secondary difmap
_audit_creation_date 18-01-10
_audit_creation_method SHELXL-97
_cell_angle_alpha 86.626(4)
_cell_angle_beta 72.898(5)
_cell_angle_gamma 80.806(4)
_cell_formula_units_Z 2
_cell_length_a 10.672(3)
_cell_length_b 15.083(3)
_cell_length_c 17.585(4)
_cell_measurement_reflns_used 7671
_cell_measurement_temperature 293(2)
_cell_measurement_theta_max 23.26
_cell_measurement_theta_min 0.41
_cell_volume 2670.5(11)
_computing_cell_refinement 'DENZO (Otwinowski & Minor, 1997); COLLECT (Nonius B.V., 1999)'
_computing_data_collection 'DENZO (Otwinowski & Minor, 1997); COLLECT (Nonius B.V., 1999)'
_computing_data_reduction 'SCALEPACK (Otwinowski & Minor, 1997)'
_computing_molecular_graphics 'PLATON (Spek, 2003)'
_computing_publication_material 'SHELXL97 (Sheldrick, 2008)'
_computing_structure_refinement 'SHELXL97 (Sheldrick, 2008); CRYSTALBUILDER (Welter, 2006)'
_computing_structure_solution 'SHELXS97 (Sheldrick, 2008)'
_diffrn_ambient_temperature 293(2)
_diffrn_measured_fraction_theta_full 0.993
_diffrn_measured_fraction_theta_max 0.993
_diffrn_measurement_device_type 'Nonius kappa-CCD diffractometer'
_diffrn_measurement_method 'phi and omega scans'
_diffrn_radiation_monochromator graphite
_diffrn_radiation_source 'fine-focus sealed tube'
_diffrn_radiation_type MoK\a
_diffrn_radiation_wavelength 0.71069
_diffrn_reflns_av_R_equivalents 0.0229
_diffrn_reflns_av_sigmaI/netI 0.0334
_diffrn_reflns_limit_h_max 11
_diffrn_reflns_limit_h_min -11
_diffrn_reflns_limit_k_max 16
_diffrn_reflns_limit_k_min -16
_diffrn_reflns_limit_l_max 19
_diffrn_reflns_limit_l_min -19
_diffrn_reflns_number 48751
_diffrn_reflns_theta_full 23.33
_diffrn_reflns_theta_max 23.33
_diffrn_reflns_theta_min 2.02
_exptl_absorpt_coefficient_mu 0.663
_exptl_absorpt_correction_T_max 0.94
_exptl_absorpt_correction_T_min 0.66
_exptl_absorpt_correction_type multi-scan
_exptl_absorpt_process_details 'Scalepack (Otwinowski & Minor, 1997)'
_exptl_crystal_colour 'dark blue'
_exptl_crystal_density_diffrn 1.366
_exptl_crystal_description 'elongated prism'
_exptl_crystal_F_000 1132
_exptl_crystal_size_max 0.58
_exptl_crystal_size_mid 0.20
_exptl_crystal_size_min 0.10
_refine_diff_density_max 0.816
_refine_diff_density_min -0.819
_refine_diff_density_rms 0.049
_refine_ls_extinction_method none
_refine_ls_goodness_of_fit_ref 1.040
_refine_ls_hydrogen_treatment constr
_refine_ls_matrix_type full
_refine_ls_number_parameters 768
_refine_ls_number_reflns 7675
_refine_ls_number_restraints 184
_refine_ls_restrained_S_all 1.069
_refine_ls_R_factor_all 0.0802
_refine_ls_R_factor_gt 0.0517
_refine_ls_shift/su_max 0.001
_refine_ls_shift/su_mean 0.000
_refine_ls_structure_factor_coef Fsqd
_refine_ls_weighting_details 'calc w=1/[\s^2^(Fo^2^)+(0.0648P)^2^+2.6264P] where P=(Fo^2^+2Fc^2^)/3'
_refine_ls_weighting_scheme calc
_refine_ls_wR_factor_gt 0.1296
_refine_ls_wR_factor_ref 0.1492
_reflns_number_gt 5241
_reflns_number_total 7675
_reflns_threshold_expression >2sigma(I)
_cod_data_source_file jo102203f_si_001.cif
_cod_data_source_block ttb106
_cod_database_code 4026054

loop_
_symmetry_equiv_pos_as_xyz
'x, y, z'
'-x, -y, -z'

loop_
_atom_site_label
_atom_site_type_symbol
_atom_site_fract_x
_atom_site_fract_y
_atom_site_fract_z
_atom_site_U_iso_or_equiv
_atom_site_adp_type
_atom_site_occupancy
_atom_site_symmetry_multiplicity
_atom_site_calc_flag
_atom_site_refinement_flags
_atom_site_disorder_assembly
_atom_site_disorder_group
B1 B 0.2737(5) 0.3429(4) 0.1367(3) 0.0577(12) Uani 1 1 d . . .
F1 F 0.1814(2) 0.2972(2) 0.19137(15) 0.0848(8) Uani 1 1 d . . .
F2 F 0.2421(3) 0.43365(18) 0.15376(17) 0.0828(8) Uani 1 1 d . . .
N1 N 0.4137(3) 0.3064(2) 0.14151(18) 0.0509(8) Uani 1 1 d . . .
N2 N 0.2708(3) 0.3272(2) 0.05176(18) 0.0488(8) Uani 1 1 d . . .
C1 C 0.5197(4) 0.2716(3) 0.0781(2) 0.0481(9) Uani 1 1 d . . .
C2 C 0.6338(4) 0.2478(3) 0.1074(2) 0.0490(9) Uani 1 1 d . . .
C3 C 0.5918(4) 0.2688(3) 0.1866(2) 0.0555(10) Uani 1 1 d . . .
H3 H 0.6447 0.2604 0.2208 0.067 Uiso 1 1 calc R . .
C4 C 0.4578(4) 0.3046(3) 0.2079(2) 0.0513(10) Uani 1 1 d . B .
C5 C 0.1627(4) 0.3469(3) 0.0236(2) 0.0500(10) Uani 1 1 d . . .
C6 C 0.1999(4) 0.3216(3) -0.0558(2) 0.0545(10) Uani 1 1 d . . .
H6 H 0.1440 0.3275 -0.0882 0.065 Uiso 1 1 calc R . .
C7 C 0.3326(4) 0.2865(3) -0.0787(2) 0.0516(10) Uani 1 1 d . . .
C8 C 0.3777(4) 0.2907(3) -0.0097(2) 0.0495(9) Uani 1 1 d . . .
C9 C 0.5019(4) 0.2647(3) 0.0032(2) 0.0486(9) Uani 1 1 d . . .
C1A C 0.6179(4) 0.2308(3) -0.0646(2) 0.0480(9) Uani 1 1 d . . .
C2A C 0.6532(4) 0.1398(3) -0.0805(3) 0.0589(11) Uani 1 1 d . . .
H2A H 0.6026 0.0990 -0.0491 0.071 Uiso 1 1 calc R . .
C3A C 0.7629(4) 0.1090(3) -0.1428(3) 0.0652(12) Uani 1 1 d . . .
H3A H 0.7865 0.0478 -0.1532 0.078 Uiso 1 1 calc R . .
C4A C 0.8359(4) 0.1695(4) -0.1888(3) 0.0649(12) Uani 1 1 d . . .
C5A C 0.8031(4) 0.2602(4) -0.1741(3) 0.0721(13) Uani 1 1 d . . .
H5A H 0.8536 0.3008 -0.2058 0.087 Uiso 1 1 calc R . .
C6A C 0.6947(4) 0.2898(3) -0.1119(3) 0.0629(11) Uani 1 1 d . . .
H6A H 0.6726 0.3510 -0.1014 0.076 Uiso 1 1 calc R . .
I1A I 1.00014(4) 0.12140(4) -0.28300(3) 0.1290(3) Uani 1 1 d . . .
C1B C 0.3715(4) 0.3343(3) 0.2841(2) 0.0607(11) Uani 1 1 d D . .
H1B H 0.2806 0.3481 0.2916 0.073 Uiso 1 1 calc R A 1
C2B C 0.421(2) 0.342(3) 0.3446(10) 0.059(6) Uani 0.529(7) 1 d PDU B 1
H2B H 0.5133 0.3310 0.3334 0.071 Uiso 0.529(7) 1 calc PR B 1
C3B C 0.3465(19) 0.367(2) 0.4261(14) 0.060(5) Uani 0.529(7) 1 d PDU B 1
C4B C 0.208(2) 0.3858(18) 0.4512(13) 0.085(6) Uani 0.529(7) 1 d PU B 1
H4B H 0.1609 0.3811 0.4149 0.101 Uiso 0.529(7) 1 calc PR B 1
C5B C 0.1386(15) 0.4110(13) 0.5282(10) 0.092(5) Uani 0.529(7) 1 d PU B 1
H5B H 0.0464 0.4212 0.5433 0.110 Uiso 0.529(7) 1 calc PR B 1
C6B C 0.203(2) 0.4209(14) 0.5818(7) 0.071(4) Uani 0.529(7) 1 d PDU B 1
C7B C 0.3412(17) 0.4097(16) 0.5573(9) 0.094(5) Uani 0.529(7) 1 d P B 1
H7B H 0.3875 0.4216 0.5919 0.113 Uiso 0.529(7) 1 calc PR B 1
C8B C 0.4109(14) 0.3797(18) 0.4785(11) 0.087(5) Uani 0.529(7) 1 d P B 1
H8B H 0.5030 0.3686 0.4633 0.105 Uiso 0.529(7) 1 calc PR B 1
O1B O 0.1428(7) 0.4430(5) 0.6599(3) 0.091(2) Uani 0.529(7) 1 d PDU B 1
C9B C 0.0000(9) 0.4645(11) 0.6878(8) 0.106(4) Uani 0.529(7) 1 d PDU B 1
H9B1 H -0.0266 0.4796 0.7431 0.159 Uiso 0.529(7) 1 calc PR B 1
H9B2 H -0.0391 0.4136 0.6810 0.159 Uiso 0.529(7) 1 calc PR B 1
H9B3 H -0.0290 0.5147 0.6578 0.159 Uiso 0.529(7) 1 calc PR B 1
C2H C 0.401(3) 0.333(4) 0.3533(11) 0.065(7) Uani 0.471(7) 1 d PDU B 2
H2H H 0.4891 0.3127 0.3519 0.077 Uiso 0.471(7) 1 calc PR B 2
C3H C 0.309(3) 0.359(3) 0.4302(16) 0.079(7) Uani 0.471(7) 1 d PDU B 2
C4H C 0.178(3) 0.360(2) 0.4507(17) 0.113(7) Uani 0.471(7) 1 d PU B 2
H4H H 0.1402 0.3435 0.4131 0.136 Uiso 0.471(7) 1 calc PR B 2
C5H C 0.097(3) 0.3834(19) 0.5242(13) 0.145(7) Uani 0.471(7) 1 d PU B 2
H5H H 0.0068 0.3872 0.5308 0.174 Uiso 0.471(7) 1 calc PR B 2
C6H C 0.129(2) 0.4005(18) 0.5838(10) 0.154(7) Uani 0.471(7) 1 d PDU B 2
C7H C 0.263(3) 0.392(3) 0.5708(13) 0.126(13) Uani 0.471(7) 1 d P B 2
H7H H 0.2952 0.3985 0.6137 0.152 Uiso 0.471(7) 1 calc PR B 2
C8H C 0.352(2) 0.375(3) 0.4982(19) 0.134(10) Uani 0.471(7) 1 d P B 2
H8H H 0.4418 0.3734 0.4922 0.161 Uiso 0.471(7) 1 calc PR B 2
O1H O 0.0256(15) 0.4209(11) 0.6542(7) 0.179(5) Uani 0.471(7) 1 d PDU B 2
C9H C 0.060(3) 0.447(2) 0.7178(11) 0.201(9) Uani 0.471(7) 1 d PDU B 2
H9H1 H -0.0177 0.4610 0.7619 0.301 Uiso 0.471(7) 1 calc PR B 2
H9H2 H 0.1032 0.4997 0.7032 0.301 Uiso 0.471(7) 1 calc PR B 2
H9H3 H 0.1201 0.3996 0.7328 0.301 Uiso 0.471(7) 1 calc PR B 2
C1C C 0.0357(4) 0.3865(3) 0.0733(3) 0.0574(10) Uani 1 1 d . . .
H1C H 0.0288 0.3986 0.1258 0.069 Uiso 1 1 calc R . .
C2C C -0.0731(4) 0.4071(3) 0.0490(3) 0.0552(10) Uani 1 1 d . . .
H2C H -0.0644 0.3954 -0.0037 0.066 Uiso 1 1 calc R . .
C3C C -0.2034(4) 0.4460(3) 0.0975(3) 0.0539(10) Uani 1 1 d . . .
C4C C -0.3088(4) 0.4632(3) 0.0635(3) 0.0596(11) Uani 1 1 d . . .
H4C H -0.2934 0.4502 0.0102 0.071 Uiso 1 1 calc R . .
C5C C -0.4340(4) 0.4987(3) 0.1074(3) 0.0631(12) Uani 1 1 d . . .
H5C H -0.5026 0.5084 0.0839 0.076 Uiso 1 1 calc R . .
C6C C -0.4585(4) 0.5198(3) 0.1859(3) 0.0613(11) Uani 1 1 d . . .
C7C C -0.3569(4) 0.5036(3) 0.2212(3) 0.0695(12) Uani 1 1 d . . .
H7C H -0.3728 0.5171 0.2745 0.083 Uiso 1 1 calc R . .
C8C C -0.2327(4) 0.4675(3) 0.1768(3) 0.0671(12) Uani 1 1 d . . .
H8C H -0.1651 0.4569 0.2011 0.081 Uiso 1 1 calc R . .
O1C O -0.5857(3) 0.5566(2) 0.2242(2) 0.0815(10) Uani 1 1 d . . .
C9C C -0.6148(5) 0.5830(4) 0.3043(3) 0.0934(17) Uani 1 1 d . . .
H9C1 H -0.6015 0.5310 0.3369 0.140 Uiso 1 1 calc R . .
H9C2 H -0.7054 0.6113 0.3226 0.140 Uiso 1 1 calc R . .
H9C3 H -0.5573 0.6245 0.3078 0.140 Uiso 1 1 calc R . .
C1D C 0.7662(4) 0.2071(3) 0.0625(2) 0.0558(10) Uani 1 1 d . . .
H1D H 0.7780 0.1943 0.0095 0.067 Uiso 1 1 calc R . .
C2D C 0.8713(4) 0.1863(3) 0.0886(2) 0.0564(10) Uani 1 1 d . . .
H2D H 0.8610 0.2004 0.1411 0.068 Uiso 1 1 calc R . .
C3D C 1.0015(4) 0.1436(3) 0.0432(2) 0.0524(10) Uani 1 1 d . . .
C4D C 1.0256(4) 0.1095(3) -0.0321(3) 0.0671(12) Uani 1 1 d . . .
H4D H 0.9556 0.1144 -0.0541 0.081 Uiso 1 1 calc R . .
C5D C 1.1486(4) 0.0687(3) -0.0756(3) 0.0650(12) Uani 1 1 d . . .
H5D H 1.1608 0.0466 -0.1259 0.078 Uiso 1 1 calc R . .
C6D C 1.2541(4) 0.0610(3) -0.0436(2) 0.0515(10) Uani 1 1 d . . .
C7D C 1.2341(4) 0.0949(3) 0.0300(2) 0.0582(11) Uani 1 1 d . . .
H7D H 1.3050 0.0908 0.0512 0.070 Uiso 1 1 calc R . .
C8D C 1.1101(4) 0.1350(3) 0.0734(2) 0.0562(10) Uani 1 1 d . . .
H8D H 1.0988 0.1569 0.1237 0.067 Uiso 1 1 calc R . .
O1D O 1.3798(3) 0.0205(2) -0.08163(17) 0.0634(8) Uani 1 1 d . . .
C9D C 1.4048(4) -0.0116(3) -0.1601(2) 0.0585(11) Uani 1 1 d . . .
H9D1 H 1.3835 0.0368 -0.1951 0.070 Uiso 1 1 calc R . .
H9D2 H 1.3518 -0.0583 -0.1598 0.070 Uiso 1 1 calc R . .
C10D C 1.5495(4) -0.0483(3) -0.1871(3) 0.0700(12) Uani 1 1 d . . .
H10A H 1.6011 -0.0038 -0.1798 0.084 Uiso 1 1 calc R . .
H10B H 1.5677 -0.1013 -0.1558 0.084 Uiso 1 1 calc R . .
O2D O 1.5847(3) -0.0704(2) -0.26762(18) 0.0739(9) Uani 1 1 d . . .
C11D C 1.7228(5) -0.0951(4) -0.3000(3) 0.0894(16) Uani 1 1 d . B .
H11A H 1.7532 -0.1493 -0.2740 0.107 Uiso 1 1 calc R . .
H11B H 1.7690 -0.0476 -0.2920 0.107 Uiso 1 1 calc R . .
C12D C 1.7504(5) -0.1107(5) -0.3870(3) 0.1047(19) Uani 1 1 d DU . .
H126 H 1.7482 -0.1728 -0.3974 0.126 Uiso 0.529(7) 1 calc PR B 1
H127 H 1.6878 -0.0719 -0.4091 0.126 Uiso 0.529(7) 1 calc PR B 1
H128 H 1.6987 -0.1552 -0.3943 0.126 Uiso 0.471(7) 1 calc PR B 2
H129 H 1.7234 -0.0553 -0.4127 0.126 Uiso 0.471(7) 1 calc PR B 2
O3D O 1.8786(11) -0.0885(12) -0.4173(10) 0.150(6) Uani 0.529(7) 1 d PDU B 1
C13D C 1.905(4) -0.096(3) -0.4990(12) 0.24(2) Uani 0.529(7) 1 d PDU B 1
H13A H 1.9907 -0.0793 -0.5252 0.358 Uiso 0.529(7) 1 calc PR B 1
H13B H 1.8387 -0.0575 -0.5168 0.358 Uiso 0.529(7) 1 calc PR B 1
H13C H 1.9051 -0.1573 -0.5116 0.358 Uiso 0.529(7) 1 calc PR B 1
O3G O 1.8838(9) -0.1402(10) -0.4223(10) 0.107(5) Uani 0.471(7) 1 d PD B 2
C13G C 1.930(3) -0.138(3) -0.5051(10) 0.145(9) Uani 0.471(7) 1 d PD B 2
H13D H 2.0248 -0.1515 -0.5217 0.217 Uiso 0.471(7) 1 calc PR B 2
H13E H 1.9036 -0.0786 -0.5241 0.217 Uiso 0.471(7) 1 calc PR B 2
H13F H 1.8930 -0.1808 -0.5265 0.217 Uiso 0.471(7) 1 calc PR B 2
C1E C 0.4091(4) 0.2512(3) -0.1570(2) 0.0552(10) Uani 1 1 d . . .
H1E H 0.5006 0.2380 -0.1668 0.066 Uiso 1 1 calc R . .
C2E C 0.3608(4) 0.2363(3) -0.2147(2) 0.0612(11) Uani 1 1 d . . .
H2E H 0.2694 0.2506 -0.2048 0.073 Uiso 1 1 calc R . .
C3E C 0.4349(4) 0.1999(3) -0.2926(2) 0.0552(10) Uani 1 1 d . . .
C4E C 0.5714(4) 0.1743(3) -0.3163(3) 0.0645(12) Uani 1 1 d . . .
H4E H 0.6190 0.1793 -0.2806 0.077 Uiso 1 1 calc R . .
C5E C 0.6378(5) 0.1419(3) -0.3905(3) 0.0709(13) Uani 1 1 d . . .
H5E H 0.7294 0.1256 -0.4044 0.085 Uiso 1 1 calc R . .
C6E C 0.5703(5) 0.1331(3) -0.4452(3) 0.0652(12) Uani 1 1 d . . .
C7E C 0.4352(5) 0.1563(4) -0.4235(3) 0.0879(16) Uani 1 1 d . . .
H7E H 0.3878 0.1494 -0.4590 0.105 Uiso 1 1 calc R . .
C8E C 0.3696(5) 0.1900(4) -0.3482(3) 0.0838(15) Uani 1 1 d . . .
H8E H 0.2781 0.2066 -0.3345 0.101 Uiso 1 1 calc R . .
O1E O 0.6464(3) 0.1008(3) -0.51758(18) 0.0866(10) Uani 1 1 d D . .
C9E C 0.5868(5) 0.1052(4) -0.5809(3) 0.0903(16) Uani 1 1 d D . .
H9E1 H 0.5265 0.1611 -0.5786 0.108 Uiso 1 1 calc R . .
H9E2 H 0.5369 0.0558 -0.5763 0.108 Uiso 1 1 calc R . .
C10E C 0.6946(7) 0.1000(5) -0.6578(3) 0.117(2) Uani 1 1 d D . .
H10C H 0.7655 0.0525 -0.6542 0.140 Uiso 1 1 calc R . .
H10D H 0.6602 0.0851 -0.7000 0.140 Uiso 1 1 calc R . .
O2E O 0.7454(5) 0.1806(5) -0.6769(3) 0.143(2) Uani 1 1 d D . .
C11E C 0.8663(7) 0.1821(7) -0.6631(5) 0.148(3) Uani 1 1 d DU B .
H11C H 0.9371 0.1465 -0.7022 0.178 Uiso 1 1 calc R . .
H11D H 0.8651 0.1582 -0.6105 0.178 Uiso 1 1 calc R . .
C12E C 0.8862(11) 0.2782(7) -0.6695(6) 0.182(3) Uani 1 1 d DU . .
H121 H 0.9668 0.2841 -0.7118 0.218 Uiso 0.529(7) 1 calc PR B 1
H122 H 0.8130 0.3136 -0.6849 0.218 Uiso 0.529(7) 1 calc PR B 1
H123 H 0.9669 0.2822 -0.6560 0.218 Uiso 0.471(7) 1 calc PR B 2
H124 H 0.8998 0.2972 -0.7247 0.218 Uiso 0.471(7) 1 calc PR B 2
O3F O 0.8951(13) 0.3147(11) -0.5983(8) 0.219(4) Uani 0.529(7) 1 d PDU B 1
O3E O 0.7823(13) 0.3393(10) -0.6216(8) 0.176(4) Uani 0.471(7) 1 d PDU B 2
C13E C 0.7767(12) 0.3358(9) -0.5413(7) 0.215(4) Uani 1 1 d DU . .
H131 H 0.7923 0.3522 -0.4933 0.322 Uiso 0.529(7) 1 calc PR B 1
H132 H 0.7303 0.2848 -0.5309 0.322 Uiso 0.529(7) 1 calc PR B 1
H133 H 0.7241 0.3854 -0.5597 0.322 Uiso 0.529(7) 1 calc PR B 1
H134 H 0.7021 0.3772 -0.5124 0.322 Uiso 0.471(7) 1 calc PR B 2
H135 H 0.8568 0.3519 -0.5354 0.322 Uiso 0.471(7) 1 calc PR B 2
H136 H 0.7671 0.2761 -0.5209 0.322 Uiso 0.471(7) 1 calc PR B 2

loop_
_atom_site_aniso_label
_atom_site_aniso_U_11
_atom_site_aniso_U_22
_atom_site_aniso_U_33
_atom_site_aniso_U_23
_atom_site_aniso_U_13
_atom_site_aniso_U_12
B1 0.046(3) 0.069(3) 0.053(3) -0.012(2) -0.008(2) -0.001(2)
F1 0.0547(15) 0.146(3) 0.0528(15) 0.0062(16) -0.0093(12) -0.0255(16)
F2 0.0717(17) 0.0877(19) 0.0884(19) -0.0416(15) -0.0324(15) 0.0219(14)
N1 0.0474(18) 0.060(2) 0.0438(19) -0.0110(15) -0.0110(15) -0.0039(15)
N2 0.0405(17) 0.056(2) 0.0471(18) -0.0056(15) -0.0089(15) -0.0042(15)
C1 0.043(2) 0.052(2) 0.045(2) -0.0062(18) -0.0053(17) -0.0064(18)
C2 0.046(2) 0.050(2) 0.050(2) -0.0017(18) -0.0125(18) -0.0052(18)
C3 0.055(2) 0.058(3) 0.053(3) -0.003(2) -0.017(2) -0.003(2)
C4 0.051(2) 0.054(2) 0.048(2) -0.0034(19) -0.0132(19) -0.0065(19)
C5 0.048(2) 0.052(2) 0.049(2) -0.0003(19) -0.0120(19) -0.0080(18)
C6 0.053(2) 0.060(3) 0.052(2) 0.001(2) -0.019(2) -0.007(2)
C7 0.050(2) 0.054(2) 0.050(2) 0.0017(19) -0.0125(19) -0.0103(19)
C8 0.047(2) 0.056(2) 0.043(2) -0.0015(18) -0.0082(18) -0.0083(19)
C9 0.047(2) 0.048(2) 0.048(2) -0.0043(18) -0.0077(18) -0.0062(18)
C1A 0.041(2) 0.060(3) 0.042(2) -0.0057(19) -0.0108(17) -0.0068(19)
C2A 0.054(2) 0.060(3) 0.058(3) -0.009(2) -0.008(2) -0.008(2)
C3A 0.057(3) 0.070(3) 0.066(3) -0.021(2) -0.012(2) -0.004(2)
C4A 0.045(2) 0.094(4) 0.050(3) -0.011(2) -0.005(2) -0.004(2)
C5A 0.059(3) 0.084(4) 0.063(3) 0.010(3) -0.002(2) -0.016(3)
C6A 0.060(3) 0.063(3) 0.061(3) 0.001(2) -0.011(2) -0.007(2)
I1A 0.0795(3) 0.1768(5) 0.0950(3) -0.0401(3) 0.0284(2) -0.0032(3)
C1B 0.056(2) 0.071(3) 0.052(3) -0.010(2) -0.015(2) -0.002(2)
C2B 0.061(8) 0.068(13) 0.043(7) 0.002(6) -0.010(6) -0.004(9)
C3B 0.063(7) 0.059(8) 0.054(8) -0.007(6) -0.013(6) -0.001(7)
C4B 0.067(8) 0.144(17) 0.046(6) -0.021(8) -0.005(5) -0.041(9)
C5B 0.071(7) 0.142(13) 0.061(6) -0.034(8) 0.000(5) -0.036(7)
C6B 0.079(10) 0.078(9) 0.049(6) -0.017(6) -0.007(5) -0.007(7)
C7B 0.083(11) 0.165(17) 0.037(8) -0.035(8) -0.012(7) -0.026(9)
C8B 0.063(8) 0.159(12) 0.032(9) -0.034(8) -0.006(7) 0.000(10)
O1B 0.105(5) 0.122(5) 0.040(3) -0.034(3) -0.004(3) -0.018(4)
C9B 0.111(6) 0.126(8) 0.062(6) -0.037(6) 0.007(5) -0.013(6)
C2H 0.075(11) 0.067(14) 0.053(10) -0.012(12) -0.023(8) -0.004(10)
C3H 0.100(14) 0.090(13) 0.042(8) -0.021(8) -0.024(9) 0.011(13)
C4H 0.105(14) 0.134(15) 0.074(8) -0.021(10) 0.007(10) 0.005(12)
C5H 0.145(15) 0.172(16) 0.077(8) -0.017(10) 0.016(9) 0.008(13)
C6H 0.183(15) 0.158(14) 0.083(8) -0.021(10) 0.005(9) 0.010(13)
C7H 0.18(5) 0.15(3) 0.051(11) -0.018(11) -0.016(18) -0.06(3)
C8H 0.12(2) 0.19(2) 0.070(17) -0.018(14) 0.004(16) 0.008(19)
O1H 0.225(12) 0.190(10) 0.092(7) -0.047(7) 0.008(7) -0.023(9)
C9H 0.25(2) 0.224(18) 0.118(12) -0.044(14) -0.027(13) -0.029(17)
C1C 0.051(2) 0.065(3) 0.054(2) -0.009(2) -0.011(2) -0.005(2)
C2C 0.052(2) 0.058(3) 0.056(2) -0.005(2) -0.016(2) -0.007(2)
C3C 0.050(2) 0.050(2) 0.063(3) -0.001(2) -0.020(2) -0.0043(19)
C4C 0.060(3) 0.056(3) 0.066(3) -0.006(2) -0.026(2) -0.004(2)
C5C 0.055(3) 0.055(3) 0.083(3) -0.002(2) -0.029(2) 0.002(2)
C6C 0.047(2) 0.053(3) 0.080(3) -0.001(2) -0.017(2) 0.000(2)
C7C 0.062(3) 0.081(3) 0.060(3) -0.006(2) -0.015(2) 0.003(2)
C8C 0.051(3) 0.084(3) 0.064(3) -0.006(2) -0.019(2) 0.003(2)
O1C 0.0560(19) 0.084(2) 0.091(3) -0.0150(19) -0.0098(17) 0.0106(17)
C9C 0.072(3) 0.085(4) 0.100(4) -0.013(3) 0.004(3) 0.004(3)
C1D 0.052(2) 0.062(3) 0.052(2) -0.004(2) -0.014(2) -0.003(2)
C2D 0.051(2) 0.066(3) 0.051(2) -0.012(2) -0.016(2) 0.000(2)
C3D 0.048(2) 0.055(2) 0.054(2) -0.0021(19) -0.0154(19) -0.0036(19)
C4D 0.054(3) 0.088(3) 0.064(3) -0.016(2) -0.026(2) 0.001(2)
C5D 0.054(3) 0.085(3) 0.056(3) -0.018(2) -0.018(2) 0.000(2)
C6D 0.043(2) 0.057(2) 0.052(2) 0.0008(19) -0.0118(19) -0.0050(18)
C7D 0.049(2) 0.071(3) 0.057(3) -0.001(2) -0.022(2) -0.006(2)
C8D 0.052(2) 0.071(3) 0.047(2) -0.007(2) -0.0182(19) -0.003(2)
O1D 0.0490(16) 0.082(2) 0.0568(18) -0.0105(15) -0.0145(14) 0.0010(14)
C9D 0.051(2) 0.065(3) 0.056(3) -0.004(2) -0.012(2) -0.006(2)
C10D 0.057(3) 0.084(3) 0.065(3) -0.010(2) -0.013(2) -0.007(2)
O2D 0.0580(18) 0.093(2) 0.062(2) -0.0123(17) -0.0054(15) -0.0051(16)
C11D 0.057(3) 0.117(4) 0.083(4) -0.010(3) -0.003(3) -0.007(3)
C12D 0.068(3) 0.139(5) 0.087(4) -0.021(4) 0.003(3) 0.000(3)
O3D 0.104(8) 0.232(18) 0.096(7) -0.021(11) 0.005(6) -0.031(9)
C13D 0.18(3) 0.38(5) 0.077(9) 0.013(19) 0.043(11) 0.03(3)
O3G 0.059(5) 0.161(12) 0.082(7) -0.033(8) -0.004(5) 0.022(6)
C13G 0.091(12) 0.24(3) 0.066(10) -0.033(12) 0.003(9) 0.039(14)
C1E 0.051(2) 0.066(3) 0.046(2) -0.003(2) -0.0104(19) -0.006(2)
C2E 0.052(2) 0.078(3) 0.053(3) -0.009(2) -0.013(2) -0.008(2)
C3E 0.056(3) 0.066(3) 0.045(2) -0.001(2) -0.014(2) -0.016(2)
C4E 0.062(3) 0.083(3) 0.052(3) -0.006(2) -0.023(2) -0.006(2)
C5E 0.060(3) 0.094(4) 0.056(3) -0.007(2) -0.016(2) 0.000(2)
C6E 0.073(3) 0.075(3) 0.046(3) -0.004(2) -0.018(2) -0.005(2)
C7E 0.073(3) 0.142(5) 0.056(3) -0.024(3) -0.026(3) -0.017(3)
C8E 0.059(3) 0.134(5) 0.060(3) -0.019(3) -0.016(2) -0.015(3)
O1E 0.089(2) 0.118(3) 0.0457(18) -0.0153(18) -0.0194(17) 0.012(2)
C9E 0.109(4) 0.110(4) 0.056(3) -0.014(3) -0.033(3) -0.008(3)
C10E 0.125(6) 0.160(7) 0.059(4) -0.032(4) -0.029(4) 0.016(5)
O2E 0.095(3) 0.209(6) 0.124(4) 0.061(4) -0.043(3) -0.019(4)
C11E 0.101(5) 0.232(7) 0.110(5) 0.002(6) -0.039(4) -0.007(6)
C12E 0.141(5) 0.243(8) 0.151(6) 0.031(6) -0.027(5) -0.039(6)
O3F 0.182(7) 0.247(8) 0.198(8) 0.015(8) -0.010(7) -0.039(7)
O3E 0.135(6) 0.213(7) 0.177(7) 0.022(7) -0.043(6) -0.025(6)
C13E 0.182(7) 0.235(8) 0.193(7) 0.012(8) -0.001(7) -0.036(7)

loop_
_atom_type_symbol
_atom_type_description
_atom_type_scat_dispersion_real
_atom_type_scat_dispersion_imag
_atom_type_scat_source
C C 0.0033 0.0016 'International Tables Vol C Tables 4.2.6.8 and 6.1.1.4'
H H 0.0000 0.0000 'International Tables Vol C Tables 4.2.6.8 and 6.1.1.4'
B B 0.0013 0.0007 'International Tables Vol C Tables 4.2.6.8 and 6.1.1.4'
N N 0.0061 0.0033 'International Tables Vol C Tables 4.2.6.8 and 6.1.1.4'
O O 0.0106 0.0060 'International Tables Vol C Tables 4.2.6.8 and 6.1.1.4'
F F 0.0171 0.0103 'International Tables Vol C Tables 4.2.6.8 and 6.1.1.4'
I I -0.4742 1.8119 'International Tables Vol C Tables 4.2.6.8 and 6.1.1.4'

loop_
_geom_angle_atom_site_label_1
_geom_angle_atom_site_label_2
_geom_angle_atom_site_label_3
_geom_angle
F2 B1 F1 108.6(4)
F2 B1 N1 110.8(4)
F1 B1 N1 109.8(4)
F2 B1 N2 110.1(4)
F1 B1 N2 110.0(4)
N1 B1 N2 107.5(3)
C4 N1 C1 108.3(3)
C4 N1 B1 126.4(3)
C1 N1 B1 125.3(3)
C5 N2 C8 108.2(3)
C5 N2 B1 126.2(3)
C8 N2 B1 125.7(3)
N1 C1 C9 120.2(3)
N1 C1 C2 107.5(3)
C9 C1 C2 132.3(3)
C3 C2 C1 106.3(3)
C3 C2 C1D 126.7(4)
C1 C2 C1D 127.0(3)
C2 C3 C4 109.6(4)
C2 C3 H3 125.2
C4 C3 H3 125.2
N1 C4 C3 108.3(3)
N1 C4 C1B 122.2(3)
C3 C4 C1B 129.4(4)
N2 C5 C6 108.7(3)
N2 C5 C1C 121.6(3)
C6 C5 C1C 129.6(4)
C7 C6 C5 109.2(4)
C7 C6 H6 125.4
C5 C6 H6 125.4
C6 C7 C8 105.8(3)
C6 C7 C1E 126.3(4)
C8 C7 C1E 127.9(4)
N2 C8 C9 119.9(3)
N2 C8 C7 108.0(3)
C9 C8 C7 132.0(4)
C1 C9 C8 121.3(3)
C1 C9 C1A 119.3(3)
C8 C9 C1A 119.4(3)
C6A C1A C2A 118.6(4)
C6A C1A C9 120.2(4)
C2A C1A C9 121.2(4)
C3A C2A C1A 120.7(4)
C3A C2A H2A 119.7
C1A C2A H2A 119.7
C4A C3A C2A 119.1(4)
C4A C3A H3A 120.4
C2A C3A H3A 120.4
C3A C4A C5A 121.3(4)
C3A C4A I1A 118.4(4)
C5A C4A I1A 120.3(4)
C6A C5A C4A 119.0(4)
C6A C5A H5A 120.5
C4A C5A H5A 120.5
C5A C6A C1A 121.3(4)
C5A C6A H6A 119.3
C1A C6A H6A 119.3
C2B C1B C4 120.2(12)
C2H C1B C4 127.7(14)
C2B C1B H1B 119.9
C2H C1B H1B 111.6
C4 C1B H1B 119.9
C1B C2B C3B 127(2)
C1B C2B H2B 116.7
C3B C2B H2B 116.7
C8B C3B C4B 117.4(17)
C8B C3B C2B 119.7(14)
C4B C3B C2B 123(2)
C5B C4B C3B 121.8(15)
C5B C4B H4B 119.1
C3B C4B H4B 119.1
C6B C5B C4B 120.7(14)
C6B C5B H5B 119.6
C4B C5B H5B 119.6
C5B C6B O1B 124.6(19)
C5B C6B C7B 119.0(12)
O1B C6B C7B 116.4(18)
C6B C7B C8B 119.3(14)
C6B C7B H7B 120.3
C8B C7B H7B 120.3
C3B C8B C7B 121.5(15)
C3B C8B H8B 119.3
C7B C8B H8B 119.3
C6B O1B C9B 119.6(13)
O1B C9B H9B1 109.5
O1B C9B H9B2 109.5
H9B1 C9B H9B2 109.5
O1B C9B H9B3 109.5
H9B1 C9B H9B3 109.5
H9B2 C9B H9B3 109.5
C1B C2H C3H 126(2)
C1B C2H H2H 117.1
C3H C2H H2H 117.1
C4H C3H C8H 111(2)
C4H C3H C2H 125(2)
C8H C3H C2H 123(2)
C3H C4H C5H 123(2)
C3H C4H H4H 118.7
C5H C4H H4H 118.7
C6H C5H C4H 128(2)
C6H C5H H5H 115.8
C4H C5H H5H 115.8
C5H C6H C7H 113.1(19)
C5H C6H O1H 117(2)
C7H C6H O1H 130(2)
C8H C7H C6H 123(3)
C8H C7H H7H 118.5
C6H C7H H7H 118.5
C7H C8H C3H 121(3)
C7H C8H H8H 119.5
C3H C8H H8H 119.5
C9H O1H C6H 116.7(16)
O1H C9H H9H1 109.5
O1H C9H H9H2 109.5
H9H1 C9H H9H2 109.5
O1H C9H H9H3 109.5
H9H1 C9H H9H3 109.5
H9H2 C9H H9H3 109.5
C2C C1C C5 124.2(4)
C2C C1C H1C 117.9
C5 C1C H1C 117.9
C1C C2C C3C 126.0(4)
C1C C2C H2C 117.0
C3C C2C H2C 117.0
C8C C3C C4C 116.4(4)
C8C C3C C2C 124.2(4)
C4C C3C C2C 119.4(4)
C5C C4C C3C 121.4(4)
C5C C4C H4C 119.3
C3C C4C H4C 119.3
C4C C5C C6C 120.3(4)
C4C C5C H5C 119.9
C6C C5C H5C 119.9
O1C C6C C5C 116.0(4)
O1C C6C C7C 124.2(4)
C5C C6C C7C 119.8(4)
C8C C7C C6C 119.2(4)
C8C C7C H7C 120.4
C6C C7C H7C 120.4
C7C C8C C3C 122.9(4)
C7C C8C H8C 118.5
C3C C8C H8C 118.5
C6C O1C C9C 118.2(4)
O1C C9C H9C1 109.5
O1C C9C H9C2 109.5
H9C1 C9C H9C2 109.5
O1C C9C H9C3 109.5
H9C1 C9C H9C3 109.5
H9C2 C9C H9C3 109.5
C2D C1D C2 127.2(4)
C2D C1D H1D 116.4
C2 C1D H1D 116.4
C1D C2D C3D 126.2(4)
C1D C2D H2D 116.9
C3D C2D H2D 116.9
C4D C3D C8D 116.3(4)
C4D C3D C2D 122.4(4)
C8D C3D C2D 121.3(4)
C5D C4D C3D 122.9(4)
C5D C4D H4D 118.5
C3D C4D H4D 118.5
C4D C5D C6D 119.3(4)
C4D C5D H5D 120.4
C6D C5D H5D 120.4
C7D C6D O1D 116.9(3)
C7D C6D C5D 119.3(4)
O1D C6D C5D 123.8(4)
C6D C7D C8D 121.0(4)
C6D C7D H7D 119.5
C8D C7D H7D 119.5
C7D C8D C3D 121.3(4)
C7D C8D H8D 119.4
C3D C8D H8D 119.4
C6D O1D C9D 118.0(3)
O1D C9D C10D 106.0(3)
O1D C9D H9D1 110.5
C10D C9D H9D1 110.5
O1D C9D H9D2 110.5
C10D C9D H9D2 110.5
H9D1 C9D H9D2 108.7
O2D C10D C9D 109.0(4)
O2D C10D H10A 109.9
C9D C10D H10A 109.9
O2D C10D H10B 109.9
C9D C10D H10B 109.9
H10A C10D H10B 108.3
C10D O2D C11D 112.3(4)
O2D C11D C12D 107.9(4)
O2D C11D H11A 110.1
C12D C11D H11A 110.1
O2D C11D H11B 110.1
C12D C11D H11B 110.1
H11A C11D H11B 108.4
O3G C12D C11D 111.3(8)
O3D C12D C11D 101.5(9)
O3G C12D H126 79.2
O3D C12D H126 111.5
C11D C12D H126 111.5
O3G C12D H127 128.8
O3D C12D H127 111.5
C11D C12D H127 111.5
H126 C12D H127 109.3
O3G C12D H128 109.4
O3D C12D H128 139.5
C11D C12D H128 109.4
H127 C12D H128 81.1
O3G C12D H129 109.4
O3D C12D H129 84.9
C11D C12D H129 109.4
H126 C12D H129 131.2
H128 C12D H129 108.0
C13D O3D C12D 104(2)
O3D C13D H13A 109.5
O3D C13D H13B 109.5
H13A C13D H13B 109.5
O3D C13D H13C 109.5
H13A C13D H13C 109.5
H13B C13D H13C 109.5
C12D O3G C13G 117.7(16)
O3G C13G H13D 109.5
O3G C13G H13E 109.5
H13D C13G H13E 109.5
O3G C13G H13F 109.5
H13D C13G H13F 109.5
H13E C13G H13F 109.5
C2E C1E C7 126.0(4)
C2E C1E H1E 117.0
C7 C1E H1E 117.0
C1E C2E C3E 126.9(4)
C1E C2E H2E 116.5
C3E C2E H2E 116.5
C8E C3E C4E 116.2(4)
C8E C3E C2E 120.1(4)
C4E C3E C2E 123.7(4)
C5E C4E C3E 122.0(4)
C5E C4E H4E 119.0
C3E C4E H4E 119.0
C4E C5E C6E 120.7(4)
C4E C5E H5E 119.7
C6E C5E H5E 119.7
O1E C6E C7E 125.2(4)
O1E C6E C5E 115.8(4)
C7E C6E C5E 119.0(4)
C6E C7E C8E 119.5(4)
C6E C7E H7E 120.3
C8E C7E H7E 120.3
C3E C8E C7E 122.6(5)
C3E C8E H8E 118.7
C7E C8E H8E 118.7
C6E O1E C9E 118.3(4)
O1E C9E C10E 108.1(4)
O1E C9E H9E1 110.1
C10E C9E H9E1 110.1
O1E C9E H9E2 110.1
C10E C9E H9E2 110.1
H9E1 C9E H9E2 108.4
O2E C10E C9E 111.9(5)
O2E C10E H10C 109.2
C9E C10E H10C 109.2
O2E C10E H10D 109.2
C9E C10E H10D 109.2
H10C C10E H10D 107.9
C11E O2E C10E 115.4(6)
O2E C11E C12E 106.1(8)
O2E C11E H11C 110.5
C12E C11E H11C 110.5
O2E C11E H11D 110.5
C12E C11E H11D 110.5
H11C C11E H11D 108.7
O3E C12E O3F 57.6(8)
O3E C12E C11E 116.3(11)
O3F C12E C11E 114.8(11)
O3E C12E H121 134.7
O3F C12E H121 108.6
C11E C12E H121 108.6
O3E C12E H122 53.0
O3F C12E H122 108.6
C11E C12E H122 108.6
H121 C12E H122 107.6
O3E C12E H123 108.2
O3F C12E H123 53.5
C11E C12E H123 108.2
H121 C12E H123 60.6
H122 C12E H123 143.2
O3E C12E H124 108.2
O3F C12E H124 136.6
C11E C12E H124 108.2
H121 C12E H124 49.0
H122 C12E H124 61.2
H123 C12E H124 107.4
C13E O3F C12E 114.9(11)
C13E O3E C12E 114.2(10)
O3F C13E O3E 59.6(9)
O3F C13E H131 109.5
O3E C13E H131 157.6
O3F C13E H132 109.5
O3E C13E H132 92.9
H131 C13E H132 109.5
O3F C13E H133 109.5
O3E C13E H133 62.0
H131 C13E H133 109.5
H132 C13E H133 109.5
O3F C13E H134 153.2
O3E C13E H134 109.5
H131 C13E H134 70.9
H132 C13E H134 94.9
H133 C13E H134 49.5
O3F C13E H135 59.0
O3E C13E H135 109.5
H131 C13E H135 52.5
H132 C13E H135 138.0
H133 C13E H135 112.4
H134 C13E H135 109.5
O3F C13E H136 97.4
O3E C13E H136 109.5
H131 C13E H136 90.7
H133 C13E H136 137.6
H134 C13E H136 109.5
H135 C13E H136 109.5

loop_
_geom_bond_atom_site_label_1
_geom_bond_atom_site_label_2
_geom_bond_distance
B1 F2 1.386(6)
B1 F1 1.396(6)
B1 N1 1.533(6)
B1 N2 1.536(6)
N1 C4 1.379(5)
N1 C1 1.391(5)
N2 C5 1.368(5)
N2 C8 1.385(5)
C1 C9 1.397(5)
C1 C2 1.443(5)
C2 C3 1.371(6)
C2 C1D 1.456(5)
C3 C4 1.392(6)
C3 H3 0.9300
C4 C1B 1.434(6)
C5 C6 1.392(6)
C5 C1C 1.437(5)
C6 C7 1.377(6)
C6 H6 0.9300
C7 C8 1.440(5)
C7 C1E 1.459(5)
C8 C9 1.401(5)
C9 C1A 1.489(5)
C1A C6A 1.379(6)
C1A C2A 1.386(6)
C2A C3A 1.385(6)
C2A H2A 0.9300
C3A C4A 1.366(6)
C3A H3A 0.9300
C4A C5A 1.378(7)
C4A I1A 2.090(4)
C5A C6A 1.372(6)
C5A H5A 0.9300
C6A H6A 0.9300
C1B C2B 1.342(9)
C1B C2H 1.343(10)
C1B H1B 0.9300
C2B C3B 1.458(9)
C2B H2B 0.9300
C3B C8B 1.34(3)
C3B C4B 1.40(2)
C4B C5B 1.38(2)
C4B H4B 0.9300
C5B C6B 1.35(3)
C5B H5B 0.9300
C6B O1B 1.371(10)
C6B C7B 1.39(3)
C7B C8B 1.43(3)
C7B H7B 0.9300
C8B H8B 0.9300
O1B C9B 1.445(9)
C9B H9B1 0.9600
C9B H9B2 0.9600
C9B H9B3 0.9600
C2H C3H 1.455(10)
C2H H2H 0.9300
C3H C4H 1.34(3)
C3H C8H 1.45(5)
C4H C5H 1.35(3)
C4H H4H 0.9300
C5H C6H 1.24(3)
C5H H5H 0.9300
C6H C7H 1.37(3)
C6H O1H 1.404(10)
C7H C8H 1.36(3)
C7H H7H 0.9300
C8H H8H 0.9300
O1H C9H 1.376(10)
C9H H9H1 0.9600
C9H H9H2 0.9600
C9H H9H3 0.9600
C1C C2C 1.338(5)
C1C H1C 0.9300
C2C C3C 1.451(6)
C2C H2C 0.9300
C3C C8C 1.384(6)
C3C C4C 1.405(5)
C4C C5C 1.371(6)
C4C H4C 0.9300
C5C C6C 1.376(6)
C5C H5C 0.9300
C6C O1C 1.368(5)
C6C C7C 1.383(6)
C7C C8C 1.369(6)
C7C H7C 0.9300
C8C H8C 0.9300
O1C C9C 1.417(6)
C9C H9C1 0.9600
C9C H9C2 0.9600
C9C H9C3 0.9600
C1D C2D 1.320(5)
C1D H1D 0.9300
C2D C3D 1.451(5)
C2D H2D 0.9300
C3D C4D 1.386(6)
C3D C8D 1.396(5)
C4D C5D 1.376(6)
C4D H4D 0.9300
C5D C6D 1.385(5)
C5D H5D 0.9300
C6D C7D 1.366(6)
C6D O1D 1.371(5)
C7D C8D 1.380(6)
C7D H7D 0.9300
C8D H8D 0.9300
O1D C9D 1.425(5)
C9D C10D 1.497(6)
C9D H9D1 0.9700
C9D H9D2 0.9700
C10D O2D 1.400(5)
C10D H10A 0.9700
C10D H10B 0.9700
O2D C11D 1.411(5)
C11D C12D 1.496(8)
C11D H11A 0.9700
C11D H11B 0.9700
C12D O3G 1.386(8)
C12D O3D 1.401(9)
C12D H126 0.9700
C12D H127 0.9700
C12D H128 0.9700
C12D H129 0.9700
O3D C13D 1.389(10)
C13D H13A 0.9600
C13D H13B 0.9600
C13D H13C 0.9600
O3G C13G 1.393(10)
C13G H13D 0.9600
C13G H13E 0.9600
C13G H13F 0.9600
C1E C2E 1.311(5)
C1E H1E 0.9300
C2E C3E 1.454(6)
C2E H2E 0.9300
C3E C8E 1.384(6)
C3E C4E 1.388(6)
C4E C5E 1.365(6)
C4E H4E 0.9300
C5E C6E 1.384(6)
C5E H5E 0.9300
C6E O1E 1.362(5)
C6E C7E 1.371(7)
C7E C8E 1.387(7)
C7E H7E 0.9300
C8E H8E 0.9300
O1E C9E 1.430(5)
C9E C10E 1.492(7)
C9E H9E1 0.9700
C9E H9E2 0.9700
C10E O2E 1.391(7)
C10E H10C 0.9700
C10E H10D 0.9700
O2E C11E 1.386(7)
C11E C12E 1.490(8)
C11E H11C 0.9700
C11E H11D 0.9700
C12E O3E 1.416(9)
C12E O3F 1.432(9)
C12E H121 0.9700
C12E H122 0.9700
C12E H123 0.9700
C12E H124 0.9700
O3F C13E 1.366(9)
O3E C13E 1.393(9)
C13E H131 0.9600
C13E H132 0.9600
C13E H133 0.9600
C13E H134 0.9600
C13E H135 0.9600
C13E H136 0.9600

loop_
_geom_torsion_atom_site_label_1
_geom_torsion_atom_site_label_2
_geom_torsion_atom_site_label_3
_geom_torsion_atom_site_label_4
_geom_torsion
F2 B1 N1 C4 61.7(5)
F1 B1 N1 C4 -58.4(5)
N2 B1 N1 C4 -178.0(3)
F2 B1 N1 C1 -116.3(4)
F1 B1 N1 C1 123.7(4)
N2 B1 N1 C1 4.1(6)
F2 B1 N2 C5 -62.0(5)
F1 B1 N2 C5 57.7(5)
N1 B1 N2 C5 177.2(3)
F2 B1 N2 C8 118.0(4)
F1 B1 N2 C8 -122.3(4)
N1 B1 N2 C8 -2.8(6)
C4 N1 C1 C9 179.3(4)
B1 N1 C1 C9 -2.5(6)
C4 N1 C1 C2 -0.2(4)
B1 N1 C1 C2 178.1(4)
N1 C1 C2 C3 0.2(4)
C9 C1 C2 C3 -179.2(4)
N1 C1 C2 C1D 178.6(4)
C9 C1 C2 C1D -0.8(7)
C1 C2 C3 C4 -0.2(5)
C1D C2 C3 C4 -178.5(4)
C1 N1 C4 C3 0.1(4)
B1 N1 C4 C3 -178.2(4)
C1 N1 C4 C1B -178.7(4)
B1 N1 C4 C1B 3.1(6)
C2 C3 C4 N1 0.1(5)
C2 C3 C4 C1B 178.7(4)
C8 N2 C5 C6 0.9(4)
B1 N2 C5 C6 -179.1(4)
C8 N2 C5 C1C -179.5(4)
B1 N2 C5 C1C 0.5(6)
N2 C5 C6 C7 -0.5(5)
C1C C5 C6 C7 179.9(4)
C5 C6 C7 C8 0.0(5)
C5 C6 C7 C1E 179.1(4)
C5 N2 C8 C9 179.8(3)
B1 N2 C8 C9 -0.2(6)
C5 N2 C8 C7 -0.8(4)
B1 N2 C8 C7 179.1(4)
C6 C7 C8 N2 0.5(4)
C1E C7 C8 N2 -178.5(4)
C6 C7 C8 C9 179.7(4)
C1E C7 C8 C9 0.7(7)
N1 C1 C9 C8 -1.2(6)
C2 C1 C9 C8 178.1(4)
N1 C1 C9 C1A 177.5(3)
C2 C1 C9 C1A -3.2(6)
N2 C8 C9 C1 2.5(6)
C7 C8 C9 C1 -176.6(4)
N2 C8 C9 C1A -176.2(3)
C7 C8 C9 C1A 4.6(7)
C1 C9 C1A C6A -89.9(5)
C8 C9 C1A C6A 88.9(5)
C1 C9 C1A C2A 88.5(5)
C8 C9 C1A C2A -92.7(5)
C6A C1A C2A C3A -0.3(6)
C9 C1A C2A C3A -178.7(4)
C1A C2A C3A C4A -0.3(6)
C2A C3A C4A C5A 0.4(7)
C2A C3A C4A I1A -179.5(3)
C3A C4A C5A C6A 0.0(7)
I1A C4A C5A C6A 180.0(3)
C4A C5A C6A C1A -0.6(7)
C2A C1A C6A C5A 0.7(6)
C9 C1A C6A C5A 179.2(4)
N1 C4 C1B C2B -171(2)
C3 C4 C1B C2B 10(2)
N1 C4 C1B C2H 177(3)
C3 C4 C1B C2H -1(3)
C2H C1B C2B C3B -45(15)
C4 C1B C2B C3B -177(3)
C1B C2B C3B C8B -174(4)
C1B C2B C3B C4B 0(5)
C8B C3B C4B C5B -4(4)
C2B C3B C4B C5B -179(3)
C3B C4B C5B C6B 2(3)
C4B C5B C6B O1B -178.0(19)
C4B C5B C6B C7B 3(3)
C5B C6B C7B C8B -6(3)
O1B C6B C7B C8B 175(2)
C4B C3B C8B C7B 1(4)
C2B C3B C8B C7B 176(3)
C6B C7B C8B C3B 4(4)
C5B C6B O1B C9B -5(3)
C7B C6B O1B C9B 173.9(14)
C2B C1B C2H C3H 128(21)
C4 C1B C2H C3H -177(3)
C1B C2H C3H C4H 25(7)
C1B C2H C3H C8H -166(4)
C8H C3H C4H C5H 8(5)
C2H C3H C4H C5H 178(4)
C3H C4H C5H C6H -6(5)
C4H C5H C6H C7H -1(5)
C4H C5H C6H O1H -178(3)
C5H C6H C7H C8H 6(5)
O1H C6H C7H C8H -178(3)
C6H C7H C8H C3H -4(6)
C4H C3H C8H C7H -3(5)
C2H C3H C8H C7H -174(4)
C5H C6H O1H C9H -174(3)
C7H C6H O1H C9H 9(4)
N2 C5 C1C C2C 180.0(4)
C6 C5 C1C C2C -0.5(7)
C5 C1C C2C C3C 179.1(4)
C1C C2C C3C C8C 0.1(7)
C1C C2C C3C C4C -179.4(4)
C8C C3C C4C C5C -0.5(6)
C2C C3C C4C C5C 179.0(4)
C3C C4C C5C C6C 1.2(7)
C4C C5C C6C O1C 178.7(4)
C4C C5C C6C C7C -1.3(7)
O1C C6C C7C C8C -179.2(4)
C5C C6C C7C C8C 0.7(7)
C6C C7C C8C C3C -0.1(7)
C4C C3C C8C C7C 0.0(7)
C2C C3C C8C C7C -179.5(4)
C5C C6C O1C C9C -177.5(4)
C7C C6C O1C C9C 2.4(7)
C3 C2 C1D C2D -3.0(7)
C1 C2 C1D C2D 179.0(4)
C2 C1D C2D C3D 178.3(4)
C1D C2D C3D C4D -8.0(7)
C1D C2D C3D C8D 171.7(4)
C8D C3D C4D C5D 0.4(7)
C2D C3D C4D C5D -179.9(4)
C3D C4D C5D C6D -0.1(7)
C4D C5D C6D C7D -0.7(7)
C4D C5D C6D O1D 179.0(4)
O1D C6D C7D C8D -178.6(4)
C5D C6D C7D C8D 1.2(7)
C6D C7D C8D C3D -0.9(7)
C4D C3D C8D C7D 0.1(6)
C2D C3D C8D C7D -179.6(4)
C7D C6D O1D C9D -177.1(4)
C5D C6D O1D C9D 3.2(6)
C6D O1D C9D C10D 177.6(4)
O1D C9D C10D O2D -172.4(4)
C9D C10D O2D C11D 172.7(4)
C10D O2D C11D C12D -175.9(5)
O2D C11D C12D O3G -176.6(9)
O2D C11D C12D O3D 151.0(9)
O3G C12D O3D C13D 72(3)
C11D C12D O3D C13D -176.1(18)
O3D C12D O3G C13G -88(3)
C11D C12D O3G C13G -165(2)
C6 C7 C1E C2E -9.5(7)
C8 C7 C1E C2E 169.3(4)
C7 C1E C2E C3E -179.0(4)
C1E C2E C3E C8E -178.5(5)
C1E C2E C3E C4E 0.8(7)
C8E C3E C4E C5E 0.6(7)
C2E C3E C4E C5E -178.7(4)
C3E C4E C5E C6E -0.3(7)
C4E C5E C6E O1E 179.5(4)
C4E C5E C6E C7E -0.8(8)
O1E C6E C7E C8E -178.8(5)
C5E C6E C7E C8E 1.6(8)
C4E C3E C8E C7E 0.2(8)
C2E C3E C8E C7E 179.5(5)
C6E C7E C8E C3E -1.3(9)
C7E C6E O1E C9E 11.5(8)
C5E C6E O1E C9E -168.9(5)
C6E O1E C9E C10E 158.7(5)
O1E C9E C10E O2E -75.7(6)
C9E C10E O2E C11E 102.6(7)
C10E O2E C11E C12E -167.4(7)
O2E C11E C12E O3E 53.6(12)
O2E C11E C12E O3F 118.2(10)
O3E C12E O3F C13E 29.4(12)
C11E C12E O3F C13E -77.2(16)
O3F C12E O3E C13E -28.6(12)
C11E C12E O3E C13E 75.3(15)
C12E O3F C13E O3E -29.2(12)
C12E O3E C13E O3F 29.4(12)
